data_7057385
loop_
_publ_author_name
'Gamekkanda, Janaka C.'
'Sinha, Abhijeet S.'
'Desper, John'
'\/Dakovi\'c, Marijana'
'Aaker\"oy, Christer B.'

_publ_section_title
;
 Competition between hydrogen bonds and halogen bonds: a structural study
;
_journal_issue 13
_journal_name_full 'New Journal of Chemistry'
_journal_page_first 10539
_journal_paper_doi 10.1039/C8NJ00537K
_journal_volume 42
_journal_year 2018
_chemical_formula_moiety 'C10 H10 I2 O2, C12 H10 N2'
_chemical_formula_sum 'C22 H20 I2 N2 O2'
_chemical_formula_weight 598.20
_space_group_crystal_system triclinic
_space_group_IT_number 2
_space_group_name_Hall '-P 1'
_space_group_name_H-M_alt 'P -1'
_symmetry_space_group_name_Hall '-P 1'
_symmetry_space_group_name_H-M 'P -1'
_atom_sites_solution_hydrogens mixed
_atom_sites_solution_primary direct
_atom_sites_solution_secondary difmap
_audit_update_record
;
2018-01-29 deposited with the CCDC.
2018-04-16 downloaded from the CCDC.
;
_cell_angle_alpha 93.5792(12)
_cell_angle_beta 96.5739(11)
_cell_angle_gamma 107.2327(11)
_cell_formula_units_Z 2
_cell_length_a 7.8373(7)
_cell_length_b 11.6273(11)
_cell_length_c 12.6853(12)
_cell_measurement_reflns_used 7080
_cell_measurement_temperature 228.(2)
_cell_measurement_theta_max 33.11
_cell_measurement_theta_min 2.58
_cell_volume 1091.15(18)
_computing_cell_refinement 'Bruker SAINT'
_computing_data_collection 'Bruker SMART'
_computing_data_reduction 'Bruker SAINT'
_computing_molecular_graphics 'Bruker SHELXTL'
_computing_publication_material 'Bruker SHELXTL'
_computing_structure_refinement 'SHELXL-2014/7 (Sheldrick, 2014)'
_computing_structure_solution 'SHELXS-97 (Sheldrick 2008)'
_diffrn_ambient_temperature 228.(2)
_diffrn_measured_fraction_theta_full 'ACTA 50'
_diffrn_measured_fraction_theta_max 0.910
_diffrn_measurement_device_type 'Bruker SMART APEX CCD'
_diffrn_measurement_method '\f and \w scans'
_diffrn_radiation_monochromator graphite
_diffrn_radiation_source 'Fine-focus sealed tube'
_diffrn_radiation_type MoK\a
_diffrn_radiation_wavelength 0.71073
_diffrn_reflns_av_R_equivalents 0.0258
_diffrn_reflns_av_unetI/netI 0.0372
_diffrn_reflns_limit_h_max 11
_diffrn_reflns_limit_h_min -11
_diffrn_reflns_limit_k_max 17
_diffrn_reflns_limit_k_min -17
_diffrn_reflns_limit_l_max 19
_diffrn_reflns_limit_l_min -19
_diffrn_reflns_number 15152
_diffrn_reflns_theta_full 'ACTA 50'
_diffrn_reflns_theta_max 33.33
_diffrn_reflns_theta_min 2.33
_exptl_absorpt_coefficient_mu 2.901
_exptl_absorpt_correction_T_max 0.69
_exptl_absorpt_correction_T_min 0.41
_exptl_absorpt_correction_type multi-scan
_exptl_absorpt_process_details SADABS
_exptl_crystal_colour Colourless
_exptl_crystal_density_diffrn 1.821
_exptl_crystal_density_method 'not measured'
_exptl_crystal_description Rectangular
_exptl_crystal_F_000 576
_exptl_crystal_size_max 0.370
_exptl_crystal_size_mid 0.290
_exptl_crystal_size_min 0.140
_refine_diff_density_max 1.070
_refine_diff_density_min -1.031
_refine_ls_extinction_method none
_refine_ls_goodness_of_fit_ref 1.034
_refine_ls_hydrogen_treatment mixed
_refine_ls_matrix_type full
_refine_ls_number_parameters 261
_refine_ls_number_reflns 7687
_refine_ls_number_restraints 0
_refine_ls_restrained_S_all 1.034
_refine_ls_R_factor_all 0.0422
_refine_ls_R_factor_gt 0.0289
_refine_ls_shift/su_max 0.002
_refine_ls_shift/su_mean 0.000
_refine_ls_structure_factor_coef Fsqd
_refine_ls_weighting_details 'w=1/[\s^2^(Fo^2^)+(0.0200P)^2^+0.6710P] where P=(Fo^2^+2Fc^2^)/3'
_refine_ls_weighting_scheme calc
_refine_ls_wR_factor_gt 0.0588
_refine_ls_wR_factor_ref 0.0659
_reflns_number_gt 6045
_reflns_number_total 7687
_reflns_threshold_expression 'I > 2\s(I)'
_cod_data_source_file c8nj00537k2.cif
_cod_data_source_block D1A4
_cod_depositor_comments 'Adding full bibliography for 7057378--7057386.cif.'
_cod_database_code 7057385

loop_
_space_group_symop_operation_xyz
'x, y, z'
'-x, -y, -z'

loop_
_atom_site_type_symbol
_atom_site_label
_atom_site_fract_x
_atom_site_fract_y
_atom_site_fract_z
_atom_site_U_iso_or_equiv
_atom_site_adp_type
_atom_site_calc_flag
_atom_site_refinement_flags_adp
_atom_site_refinement_flags_posn
_atom_site_occupancy
C C1 0.7732(3) 0.1228(2) 0.70196(17) 0.0211(4) Uani d . . 1
C C2 0.9225(3) 0.2441(2) 0.72503(18) 0.0226(4) Uani d . . 1
H H2A 0.9379 0.2826 0.6588 0.027 Uiso calc U R 1
H H2B 0.8872 0.2975 0.7752 0.027 Uiso calc U R 1
C C3 1.1013(3) 0.2280(2) 0.77209(17) 0.0231(4) Uani d . . 1
H H3A 1.0884 0.1962 0.8415 0.028 Uiso calc U R 1
H H3B 1.1943 0.3071 0.7837 0.028 Uiso calc U R 1
C C4 1.1618(3) 0.1418(2) 0.69925(17) 0.0209(4) Uani d . . 1
C C5 1.0121(3) 0.0211(2) 0.67204(18) 0.0233(4) Uani d . . 1
H H5A 1.0478 -0.0295 0.6194 0.028 Uiso calc U R 1
H H5B 0.9973 -0.0211 0.7365 0.028 Uiso calc U R 1
C C6 0.8323(3) 0.0369(2) 0.62753(17) 0.0226(4) Uani d . . 1
H H6A 0.7395 -0.0423 0.6164 0.027 Uiso calc U R 1
H H6B 0.8426 0.0688 0.5581 0.027 Uiso calc U R 1
H H7 0.624(4) 0.171(3) 0.597(3) 0.043(9) Uiso d . . 1
O O7 0.6085(2) 0.13918(17) 0.65397(14) 0.0283(4) Uani d . . 1
C C8 0.7387(3) 0.0699(2) 0.80391(18) 0.0244(4) Uani d . . 1
C C9 0.7353(3) 0.0320(3) 0.8892(2) 0.0312(5) Uani d . . 1
I I10 0.72878(2) -0.02968(2) 1.03349(2) 0.03274(5) Uani d . . 1
H H11 1.396(4) 0.124(3) 0.719(2) 0.036(8) Uiso d . . 1
O O11 1.3160(2) 0.12158(18) 0.75851(14) 0.0307(4) Uani d . . 1
C C12 1.2075(3) 0.1997(2) 0.60132(18) 0.0239(4) Uani d . . 1
C C13 1.2292(3) 0.2489(2) 0.52160(19) 0.0269(5) Uani d . . 1
I I14 1.25438(2) 0.32950(2) 0.38484(2) 0.02702(5) Uani d . . 1
C C15 0.2396(4) 0.5840(3) 0.8204(2) 0.0358(6) Uani d . . 1
H H15 0.165 0.5032 0.8112 0.043 Uiso calc U R 1
C C16 0.3140(4) 0.6291(3) 0.9182(2) 0.0371(6) Uani d . . 1
H H16 0.3847 0.7109 0.9278 0.044 Uiso calc U R 1
C C17 0.2620(4) 0.6480(2) 0.7240(2) 0.0294(5) Uani d . . 1
C C18 0.3288(4) 0.7740(2) 0.7259(2) 0.0313(5) Uani d . . 1
H H18 0.3584 0.8234 0.791 0.038 Uiso calc U R 1
C C19 0.3506(3) 0.8250(2) 0.6308(2) 0.0308(5) Uani d . . 1
H H19 0.3956 0.9097 0.6332 0.037 Uiso calc U R 1
N N20 0.3110(3) 0.7600(2) 0.53529(16) 0.0290(4) Uani d . . 1
C C21 0.2473(4) 0.6399(2) 0.5341(2) 0.0337(6) Uani d . . 1
H H21 0.22 0.5927 0.4679 0.04 Uiso calc U R 1
C C22 0.2196(4) 0.5815(2) 0.6245(2) 0.0327(5) Uani d . . 1
H H22 0.1721 0.4967 0.619 0.039 Uiso calc U R 1
C C23 0.2970(4) 0.5635(2) 1.0144(2) 0.0319(5) Uani d . . 1
C C24 0.3931(4) 0.6215(3) 1.1113(2) 0.0384(6) Uani d . . 1
H H24 0.4663 0.7024 1.1161 0.046 Uiso calc U R 1
C C25 0.3804(4) 0.5595(3) 1.2005(2) 0.0415(7) Uani d . . 1
H H25 0.4462 0.6008 1.2656 0.05 Uiso calc U R 1
N N26 0.2811(4) 0.4452(2) 1.20042(18) 0.0408(6) Uani d . . 1
C C27 0.1861(5) 0.3889(3) 1.1074(2) 0.0448(7) Uani d . . 1
H H27 0.1137 0.3081 1.1055 0.054 Uiso calc U R 1
C C28 0.1892(4) 0.4440(3) 1.0137(2) 0.0421(7) Uani d . . 1
H H28 0.1193 0.4013 0.9502 0.05 Uiso calc U R 1

loop_
_atom_site_aniso_label
_atom_site_aniso_U_11
_atom_site_aniso_U_22
_atom_site_aniso_U_33
_atom_site_aniso_U_12
_atom_site_aniso_U_13
_atom_site_aniso_U_23
C1 0.0181(10) 0.0309(11) 0.0174(9) 0.0100(8) 0.0044(8) 0.0102(8)
C2 0.0246(11) 0.0261(11) 0.0220(10) 0.0136(9) 0.0060(8) 0.0055(8)
C3 0.0231(11) 0.0271(11) 0.0190(10) 0.0075(9) 0.0020(8) 0.0036(8)
C4 0.0182(10) 0.0310(11) 0.0166(9) 0.0103(8) 0.0047(8) 0.0080(8)
C5 0.0250(11) 0.0258(11) 0.0232(10) 0.0120(9) 0.0061(8) 0.0074(8)
C6 0.0231(11) 0.0274(11) 0.0184(9) 0.0088(9) 0.0035(8) 0.0043(8)
O7 0.0206(8) 0.0489(11) 0.0224(8) 0.0166(8) 0.0075(6) 0.0188(8)
C8 0.0197(10) 0.0351(12) 0.0226(10) 0.0113(9) 0.0085(8) 0.0107(9)
C9 0.0242(12) 0.0462(15) 0.0276(12) 0.0132(11) 0.0092(9) 0.0153(11)
I10 0.02804(8) 0.05405(11) 0.02348(8) 0.01825(8) 0.00868(6) 0.02158(7)
O11 0.0204(8) 0.0544(12) 0.0240(8) 0.0174(8) 0.0077(7) 0.0166(8)
C12 0.0197(10) 0.0317(12) 0.0221(10) 0.0091(9) 0.0042(8) 0.0069(9)
C13 0.0268(12) 0.0337(12) 0.0219(11) 0.0090(10) 0.0067(9) 0.0090(9)
I14 0.03249(9) 0.03173(8) 0.02064(7) 0.01194(6) 0.00858(6) 0.01173(6)
C15 0.0452(16) 0.0346(13) 0.0259(12) 0.0072(12) 0.0088(11) 0.0075(10)
C16 0.0402(15) 0.0363(14) 0.0307(13) 0.0042(12) 0.0040(11) 0.0125(11)
C17 0.0342(13) 0.0325(12) 0.0251(11) 0.0128(10) 0.0084(10) 0.0102(10)
C18 0.0390(14) 0.0321(13) 0.0235(11) 0.0114(11) 0.0051(10) 0.0030(10)
C19 0.0322(13) 0.0281(12) 0.0322(13) 0.0080(10) 0.0050(10) 0.0098(10)
N20 0.0307(11) 0.0365(11) 0.0231(9) 0.0142(9) 0.0032(8) 0.0101(8)
C21 0.0417(15) 0.0355(13) 0.0250(12) 0.0137(12) 0.0023(11) 0.0050(10)
C22 0.0434(15) 0.0259(12) 0.0280(12) 0.0085(11) 0.0052(11) 0.0056(10)
C23 0.0385(14) 0.0349(13) 0.0243(11) 0.0108(11) 0.0095(10) 0.0109(10)
C24 0.0430(16) 0.0392(15) 0.0286(13) 0.0053(12) 0.0037(11) 0.0098(11)
C25 0.0424(16) 0.0492(17) 0.0280(13) 0.0070(13) 0.0012(12) 0.0080(12)
N26 0.0513(15) 0.0474(14) 0.0266(11) 0.0153(12) 0.0099(10) 0.0171(10)
C27 0.063(2) 0.0371(15) 0.0310(14) 0.0070(14) 0.0099(14) 0.0124(12)
C28 0.060(2) 0.0373(15) 0.0236(12) 0.0062(14) 0.0081(12) 0.0050(11)

loop_
_atom_type_symbol
_atom_type_description
_atom_type_scat_dispersion_real
_atom_type_scat_dispersion_imag
_atom_type_scat_source
C C 0.0033 0.0016 'International Tables Vol C Tables 4.2.6.8 and 6.1.1.4'
H H 0.0000 0.0000 'International Tables Vol C Tables 4.2.6.8 and 6.1.1.4'
N N 0.0061 0.0033 'International Tables Vol C Tables 4.2.6.8 and 6.1.1.4'
O O 0.0106 0.0060 'International Tables Vol C Tables 4.2.6.8 and 6.1.1.4'
I I -0.4742 1.8119 'International Tables Vol C Tables 4.2.6.8 and 6.1.1.4'

loop_
_geom_angle_atom_site_label_1
_geom_angle_atom_site_label_2
_geom_angle_atom_site_label_3
_geom_angle_site_symmetry_3
_geom_angle
O7 C1 C8 . 107.57(17)
O7 C1 C2 . 110.63(18)
C8 C1 C2 . 109.18(19)
O7 C1 C6 . 110.08(18)
C8 C1 C6 . 110.01(18)
C2 C1 C6 . 109.35(17)
C3 C2 C1 . 111.47(18)
C3 C2 H2A . 109.3
C1 C2 H2A . 109.3
C3 C2 H2B . 109.3
C1 C2 H2B . 109.3
H2A C2 H2B . 108.0
C2 C3 C4 . 112.21(18)
C2 C3 H3A . 109.2
C4 C3 H3A . 109.2
C2 C3 H3B . 109.2
C4 C3 H3B . 109.2
H3A C3 H3B . 107.9
O11 C4 C12 . 111.64(18)
O11 C4 C5 . 109.03(18)
C12 C4 C5 . 110.73(19)
O11 C4 C3 . 106.55(18)
C12 C4 C3 . 108.56(18)
C5 C4 C3 . 110.24(18)
C6 C5 C4 . 112.47(18)
C6 C5 H5A . 109.1
C4 C5 H5A . 109.1
C6 C5 H5B . 109.1
C4 C5 H5B . 109.1
H5A C5 H5B . 107.8
C5 C6 C1 . 112.40(18)
C5 C6 H6A . 109.1
C1 C6 H6A . 109.1
C5 C6 H6B . 109.1
C1 C6 H6B . 109.1
H6A C6 H6B . 107.9
C1 O7 H7 . 110.(2)
C9 C8 C1 . 171.3(2)
C8 C9 I10 . 179.2(2)
C9 I10 O11 2_757 174.73(8)
C4 O11 H11 . 110.(2)
C13 C12 C4 . 173.8(2)
C12 C13 I14 . 177.5(2)
C13 I14 N26 1_654 177.81(9)
C16 C15 C17 . 126.2(3)
C16 C15 H15 . 116.9
C17 C15 H15 . 116.9
C15 C16 C23 . 126.2(3)
C15 C16 H16 . 116.9
C23 C16 H16 . 116.9
C22 C17 C18 . 116.9(2)
C22 C17 C15 . 119.3(2)
C18 C17 C15 . 123.7(2)
C19 C18 C17 . 119.2(2)
C19 C18 H18 . 120.4
C17 C18 H18 . 120.4
N20 C19 C18 . 123.5(2)
N20 C19 H19 . 118.3
C18 C19 H19 . 118.3
C21 N20 C19 . 117.0(2)
N20 C21 C22 . 123.5(2)
N20 C21 H21 . 118.2
C22 C21 H21 . 118.2
C21 C22 C17 . 119.9(2)
C21 C22 H22 . 120.1
C17 C22 H22 . 120.1
C24 C23 C28 . 117.1(2)
C24 C23 C16 . 119.4(2)
C28 C23 C16 . 123.5(2)
C25 C24 C23 . 119.4(3)
C25 C24 H24 . 120.3
C23 C24 H24 . 120.3
N26 C25 C24 . 124.1(3)
N26 C25 H25 . 118.0
C24 C25 H25 . 118.0
C25 N26 C27 . 116.9(2)
N26 C27 C28 . 123.2(3)
N26 C27 H27 . 118.4
C28 C27 H27 . 118.4
C27 C28 C23 . 119.4(3)
C27 C28 H28 . 120.3
C23 C28 H28 . 120.3

loop_
_geom_bond_atom_site_label_1
_geom_bond_atom_site_label_2
_geom_bond_site_symmetry_2
_geom_bond_distance
C1 O7 . 1.433(3)
C1 C8 . 1.485(3)
C1 C2 . 1.528(3)
C1 C6 . 1.536(3)
C2 C3 . 1.527(3)
C2 H2A . 0.98
C2 H2B . 0.98
C3 C4 . 1.533(3)
C3 H3A . 0.98
C3 H3B . 0.98
C4 O11 . 1.437(3)
C4 C12 . 1.479(3)
C4 C5 . 1.529(3)
C5 C6 . 1.524(3)
C5 H5A . 0.98
C5 H5B . 0.98
C6 H6A . 0.98
C6 H6B . 0.98
O7 H7 . 0.84(3)
C8 C9 . 1.194(3)
C9 I10 . 2.007(2)
I10 O11 2_757 2.9273(17)
O11 H11 . 0.84(3)
C12 C13 . 1.197(3)
C13 I14 . 2.024(2)
I14 N26 1_654 2.768(2)
C15 C16 . 1.313(4)
C15 C17 . 1.472(3)
C15 H15 . 0.94
C16 C23 . 1.478(3)
C16 H16 . 0.94
C17 C22 . 1.390(4)
C17 C18 . 1.400(4)
C18 C19 . 1.383(3)
C18 H18 . 0.94
C19 N20 . 1.340(3)
C19 H19 . 0.94
N20 C21 . 1.334(3)
C21 C22 . 1.375(3)
C21 H21 . 0.94
C22 H22 . 0.94
C23 C24 . 1.384(4)
C23 C28 . 1.395(4)
C24 C25 . 1.377(4)
C24 H24 . 0.94
C25 N26 . 1.327(4)
C25 H25 . 0.94
N26 C27 . 1.338(4)
C27 C28 . 1.384(4)
C27 H27 . 0.94
C28 H28 . 0.94

loop_
_geom_hbond_atom_site_label_D
_geom_hbond_atom_site_label_H
_geom_hbond_atom_site_label_A
_geom_hbond_site_symmetry_A
_geom_hbond_distance_DH
_geom_hbond_distance_HA
_geom_hbond_distance_DA
_geom_hbond_angle_DHA
O7 H7 N20 2_666 0.84(3) 1.95(3) 2.792(3) 172.(3)
O11 H11 O7 1_655 0.84(3) 1.91(3) 2.740(2) 169.(3)

loop_
_geom_torsion_atom_site_label_1
_geom_torsion_atom_site_label_2
_geom_torsion_atom_site_label_3
_geom_torsion_atom_site_label_4
_geom_torsion
O7 C1 C2 C3 -177.70(17)
C8 C1 C2 C3 64.1(2)
C6 C1 C2 C3 -56.3(2)
C1 C2 C3 C4 57.1(2)
C2 C3 C4 O11 -172.21(18)
C2 C3 C4 C12 67.4(2)
C2 C3 C4 C5 -54.0(2)
O11 C4 C5 C6 169.34(17)
C12 C4 C5 C6 -67.4(2)
C3 C4 C5 C6 52.7(2)
C4 C5 C6 C1 -54.7(2)
O7 C1 C6 C5 177.09(18)
C8 C1 C6 C5 -64.5(2)
C2 C1 C6 C5 55.4(2)
C17 C15 C16 C23 -177.5(3)
C16 C15 C17 C22 161.6(3)
C16 C15 C17 C18 -16.7(5)
C22 C17 C18 C19 -0.7(4)
C15 C17 C18 C19 177.7(3)
C17 C18 C19 N20 0.0(4)
C18 C19 N20 C21 0.0(4)
C19 N20 C21 C22 0.6(4)
N20 C21 C22 C17 -1.3(4)
C18 C17 C22 C21 1.3(4)
C15 C17 C22 C21 -177.2(3)
C15 C16 C23 C24 175.9(3)
C15 C16 C23 C28 -3.6(5)
C28 C23 C24 C25 0.9(4)
C16 C23 C24 C25 -178.6(3)
C23 C24 C25 N26 0.4(5)
C24 C25 N26 C27 -1.2(5)
C25 N26 C27 C28 0.7(5)
N26 C27 C28 C23 0.6(5)
C24 C23 C28 C27 -1.4(4)
C16 C23 C28 C27 178.1(3)
